data_7233838
loop_
_publ_author_name
'Andrea Cappelli'
'Francesca Villafiorita-Monteleone'
'Giorgio Grisci'
'Marco Paolino'
'Vincenzo Razzano'
'Giuseppe Fabio'
'Germano Giuliani'
'Alessandro Donati'
'Raniero Mendichi'
'Antonella Caterina Boccia'
'Mariacecilia Pasini'
'Chiara Botta'

_publ_section_title
;
 Highly emissive supramolecular assemblies based on pi-stacked
 polybenzofulvene hosts and a benzothiadiazole guest
;
_journal_name_full 'Journal of Materials Chemistry C'
_journal_page_first 7897
_journal_page_last 7905
_journal_paper_doi 10.1039/C4TC01200C
_journal_volume 2
_journal_year 2014
_chemical_formula_moiety 'C19 H17 Br O3'
_chemical_formula_sum 'C19 H17 Br O3'
_chemical_formula_weight 373.23
_chemical_name_systematic
;
Ethyl 3-(4-bromophenyl)-6-methoxy-1H-indene-
2-carboxylate
;
_space_group_crystal_system monoclinic
_space_group_IT_number 14
_space_group_name_Hall '-P 2ybc'
_space_group_name_H-M_alt 'P 1 21/c 1'
_atom_sites_solution_hydrogens geom
_cell_angle_alpha 90
_cell_angle_beta 101.461(5)
_cell_angle_gamma 90
_cell_formula_units_Z 4
_cell_length_a 11.4719(5)
_cell_length_b 16.3375(5)
_cell_length_c 9.0945(4)
_cell_measurement_reflns_used 1893
_cell_measurement_temperature 293(2)
_cell_measurement_theta_max 29.1219
_cell_measurement_theta_min 2.1945
_cell_volume 1670.52(12)
_computing_cell_refinement
;
CrysAlisPro, Oxford Diffraction Ltd.,
Version 1.171.33.42 (release 29-05-2009 CrysAlis171 .NET)
(compiled May 29 2009,17:40:42)
;
_computing_data_collection
;
CrysAlisPro, Oxford Diffraction Ltd.,
Version 1.171.33.42 (release 29-05-2009 CrysAlis171 .NET)
(compiled May 29 2009,17:40:42)
;
_computing_data_reduction
;
CrysAlisPro, Oxford Diffraction Ltd.,
Version 1.171.33.42 (release 29-05-2009 CrysAlis171 .NET)
(compiled May 29 2009,17:40:42)
;
_computing_molecular_graphics 'Ortep-3 for Windows (Farrugia, 1997)'
_computing_publication_material 'WinGX publication routines (Farrugia, 1999)'
_computing_structure_refinement 'SHELXL-2013 (Sheldrick, 2013)'
_diffrn_ambient_temperature 293(2)
_diffrn_detector_area_resol_mean 16.0827
_diffrn_measured_fraction_theta_full 0.999
_diffrn_measured_fraction_theta_max 0.850
_diffrn_measurement_device_type 'Xcalibur, Sapphire3'
_diffrn_measurement_method '\w scans'
_diffrn_radiation_monochromator graphite
_diffrn_radiation_source 'fine-focus sealed tube'
_diffrn_radiation_type MoK\a
_diffrn_radiation_wavelength 0.71073
_diffrn_reflns_av_R_equivalents 0.0431
_diffrn_reflns_av_unetI/netI 0.1660
_diffrn_reflns_Laue_measured_fraction_full 0.999
_diffrn_reflns_Laue_measured_fraction_max 0.850
_diffrn_reflns_limit_h_max 11
_diffrn_reflns_limit_h_min -15
_diffrn_reflns_limit_k_max 15
_diffrn_reflns_limit_k_min -21
_diffrn_reflns_limit_l_max 12
_diffrn_reflns_limit_l_min -12
_diffrn_reflns_number 7805
_diffrn_reflns_point_group_measured_fraction_full 0.999
_diffrn_reflns_point_group_measured_fraction_max 0.850
_diffrn_reflns_theta_full 25.242
_diffrn_reflns_theta_max 29.188
_diffrn_reflns_theta_min 2.199
_exptl_absorpt_coefficient_mu 2.473
_exptl_absorpt_correction_T_max 1.00000
_exptl_absorpt_correction_T_min 0.64442
_exptl_absorpt_correction_type multi-scan
_exptl_absorpt_process_details
;
CrysAlisPro, Oxford Diffraction Ltd.,
Version 1.171.33.66 (release 28-04-2010 CrysAlis171 .NET)
(compiled Apr 28 2010,14:27:37)
Empirical absorption correction using spherical harmonics,
  implemented in SCALE3 ABSPACK scaling algorithm.
;
_exptl_crystal_density_diffrn 1.484
_exptl_crystal_F_000 760
_refine_diff_density_max 0.370
_refine_diff_density_min -0.284
_refine_diff_density_rms 0.048
_refine_ls_extinction_coef .
_refine_ls_extinction_method none
_refine_ls_goodness_of_fit_ref 0.655
_refine_ls_hydrogen_treatment constr
_refine_ls_matrix_type full
_refine_ls_number_parameters 210
_refine_ls_number_reflns 3854
_refine_ls_number_restraints 0
_refine_ls_restrained_S_all 0.655
_refine_ls_R_factor_all 0.1181
_refine_ls_R_factor_gt 0.0333
_refine_ls_shift/su_max 0.003
_refine_ls_shift/su_mean 0.000
_refine_ls_structure_factor_coef Fsqd
_refine_ls_weighting_details 'w=1/[\s^2^(Fo^2^)+(0.0115P)^2^] where P=(Fo^2^+2Fc^2^)/3'
_refine_ls_weighting_scheme calc
_refine_ls_wR_factor_gt 0.0410
_refine_ls_wR_factor_ref 0.0461
_reflns_Friedel_coverage 0.000
_reflns_number_gt 1516
_reflns_number_total 3854
_reflns_threshold_expression 'I > 2\s(I)'
_cod_data_source_file 1000001.cif
_cod_data_source_block PCOD1000001
_cod_original_sg_symbol_H-M 'P 21/c'
_cod_database_code 7233838
_shelx_space_group_comment
;
The symmetry employed for this shelxl refinement is uniquely defined
by the following loop, which should always be used as a source of
symmetry information in preference to the above space-group names.
They are only intended as comments.
;

loop_
_space_group_symop_operation_xyz
'x, y, z'
'-x, y+1/2, -z+1/2'
'-x, -y, -z'
'x, -y-1/2, z-1/2'

loop_
_atom_site_label
_atom_site_type_symbol
_atom_site_fract_x
_atom_site_fract_y
_atom_site_fract_z
_atom_site_U_iso_or_equiv
_atom_site_adp_type
_atom_site_occupancy
_atom_site_site_symmetry_order
_atom_site_calc_flag
_atom_site_refinement_flags_posn
_atom_site_refinement_flags_adp
_atom_site_refinement_flags_occupancy
_atom_site_disorder_assembly
_atom_site_disorder_group
C1 C 0.4583(2) 0.55556(12) -0.2733(3) 0.0393(8) Uani 1 1 d . . . . .
H1A H 0.4854 0.5971 -0.3351 0.047 Uiso 1 1 calc R U . . .
H1B H 0.4029 0.5801 -0.2185 0.047 Uiso 1 1 calc R U . . .
C2 C 0.5613(2) 0.51713(14) -0.1682(3) 0.0333(7) Uani 1 1 d . . . . .
C3 C 0.5663(2) 0.43491(14) -0.1951(3) 0.0287(7) Uani 1 1 d . . . . .
C4 C 0.4676(2) 0.41362(14) -0.3152(3) 0.0328(7) Uani 1 1 d . . . . .
C5 C 0.4315(2) 0.33856(14) -0.3820(3) 0.0373(7) Uani 1 1 d . . . . .
H5 H 0.4718 0.2909 -0.3469 0.045 Uiso 1 1 calc R U . . .
C6 C 0.3355(2) 0.33549(16) -0.5007(3) 0.0410(7) Uani 1 1 d . . . . .
H6 H 0.3116 0.2855 -0.5457 0.049 Uiso 1 1 calc R U . . .
C7 C 0.2739(3) 0.40651(16) -0.5540(3) 0.0401(7) Uani 1 1 d . . . . .
C8 C 0.3076(2) 0.48132(15) -0.4851(3) 0.0412(8) Uani 1 1 d . . . . .
H8 H 0.2660 0.5287 -0.5192 0.049 Uiso 1 1 calc R U . . .
C9 C 0.4023(2) 0.48469(14) -0.3669(3) 0.0340(7) Uani 1 1 d . . . . .
C10 C 0.6397(3) 0.56759(16) -0.0569(3) 0.0368(7) Uani 1 1 d . . . . .
O1 O 0.63004(17) 0.64113(9) -0.04871(19) 0.0569(6) Uani 1 1 d . . . . .
O2 O 0.72266(17) 0.52488(9) 0.0346(2) 0.0481(5) Uani 1 1 d . . . . .
C11 C 0.8090(3) 0.56871(14) 0.1428(3) 0.0547(9) Uani 1 1 d . . . . .
H11A H 0.7715 0.5924 0.2195 0.066 Uiso 1 1 calc R U . . .
H11B H 0.8441 0.6125 0.0941 0.066 Uiso 1 1 calc R U . . .
C12 C 0.9019(3) 0.50889(15) 0.2107(3) 0.0853(11) Uani 1 1 d . . . . .
H12A H 0.8658 0.4650 0.2558 0.128 Uiso 1 1 calc R U . . .
H12B H 0.9599 0.5358 0.2858 0.128 Uiso 1 1 calc R U . . .
H12C H 0.9401 0.4873 0.1342 0.128 Uiso 1 1 calc R U . . .
O3 O 0.18008(17) 0.40898(10) -0.6718(2) 0.0576(6) Uani 1 1 d . . . . .
C13 C 0.1426(2) 0.33474(15) -0.7489(3) 0.0628(9) Uani 1 1 d . . . . .
H13A H 0.2079 0.3111 -0.7856 0.094 Uiso 1 1 calc R U . . .
H13B H 0.0785 0.3459 -0.8317 0.094 Uiso 1 1 calc R U . . .
H13C H 0.1161 0.2971 -0.6814 0.094 Uiso 1 1 calc R U . . .
C1' C 0.6582(2) 0.37458(13) -0.1297(3) 0.0311(7) Uani 1 1 d . . . . .
C2' C 0.7739(3) 0.38350(14) -0.1470(3) 0.0373(7) Uani 1 1 d . . . . .
H2' H 0.7954 0.4306 -0.1926 0.045 Uiso 1 1 calc R U . . .
C3' C 0.8590(2) 0.32444(15) -0.0985(2) 0.0416(7) Uani 1 1 d . . . . .
H3' H 0.9369 0.3309 -0.1113 0.050 Uiso 1 1 calc R U . . .
C4' C 0.8244(3) 0.25538(14) -0.0304(3) 0.0376(7) Uani 1 1 d . . . . .
Br1 Br 0.94147(3) 0.17196(2) 0.03031(3) 0.06125(12) Uani 1 1 d . . . . .
C5' C 0.7124(3) 0.24518(14) -0.0093(3) 0.0470(8) Uani 1 1 d . . . . .
H5' H 0.6922 0.1987 0.0393 0.056 Uiso 1 1 calc R U . . .
C6' C 0.6270(2) 0.30449(13) -0.0605(3) 0.0417(8) Uani 1 1 d . . . . .
H6' H 0.5491 0.2972 -0.0484 0.050 Uiso 1 1 calc R U . . .

loop_
_atom_site_aniso_label
_atom_site_aniso_U_11
_atom_site_aniso_U_22
_atom_site_aniso_U_33
_atom_site_aniso_U_23
_atom_site_aniso_U_13
_atom_site_aniso_U_12
C1 0.041(2) 0.0283(15) 0.0490(19) 0.0053(14) 0.0102(17) 0.0039(14)
C2 0.036(2) 0.0290(15) 0.0362(18) 0.0015(13) 0.0103(16) -0.0025(14)
C3 0.0263(18) 0.0283(15) 0.0318(17) 0.0056(13) 0.0065(15) 0.0019(13)
C4 0.035(2) 0.0286(16) 0.0352(18) 0.0040(14) 0.0085(16) 0.0055(15)
C5 0.039(2) 0.0317(15) 0.0409(17) 0.0007(15) 0.0065(16) 0.0018(15)
C6 0.044(2) 0.0331(15) 0.0454(19) -0.0023(16) 0.0062(17) -0.0027(16)
C7 0.034(2) 0.0470(18) 0.038(2) 0.0014(16) 0.0029(17) -0.0031(17)
C8 0.043(2) 0.0314(16) 0.046(2) 0.0093(14) 0.0026(17) 0.0036(15)
C9 0.037(2) 0.0281(16) 0.0377(19) 0.0038(14) 0.0089(16) 0.0019(15)
C10 0.034(2) 0.0372(17) 0.042(2) 0.0024(16) 0.0137(17) -0.0038(16)
O1 0.0659(16) 0.0243(10) 0.0793(16) -0.0077(9) 0.0118(13) -0.0018(10)
O2 0.0531(15) 0.0344(10) 0.0490(13) -0.0057(10) -0.0084(11) -0.0056(11)
C11 0.057(2) 0.0509(18) 0.052(2) -0.0070(17) 0.0000(19) -0.0163(18)
C12 0.078(3) 0.070(2) 0.090(3) -0.014(2) -0.028(2) 0.004(2)
O3 0.0540(16) 0.0497(12) 0.0589(15) 0.0006(11) -0.0139(13) -0.0029(11)
C13 0.058(2) 0.075(2) 0.049(2) -0.0091(19) -0.0055(17) -0.0132(19)
C1' 0.032(2) 0.0283(15) 0.0331(18) -0.0015(13) 0.0057(16) -0.0004(14)
C2' 0.041(2) 0.0299(15) 0.0405(19) 0.0088(13) 0.0061(17) -0.0025(15)
C3' 0.0326(19) 0.0518(17) 0.0420(18) 0.0022(16) 0.0115(15) 0.0014(16)
C4' 0.038(2) 0.0387(16) 0.0348(18) 0.0012(13) 0.0028(17) 0.0091(15)
Br1 0.0566(2) 0.05418(17) 0.0730(2) 0.01302(19) 0.01295(18) 0.0237(2)
C5' 0.050(2) 0.0327(16) 0.060(2) 0.0199(14) 0.0143(19) 0.0020(16)
C6' 0.033(2) 0.0396(16) 0.057(2) 0.0098(14) 0.0178(17) 0.0047(14)

loop_
_atom_type_symbol
_atom_type_description
_atom_type_scat_dispersion_real
_atom_type_scat_dispersion_imag
_atom_type_scat_source
C C 0.0033 0.0016 'International Tables Vol C Tables 4.2.6.8 and 6.1.1.4'
H H 0.0000 0.0000 'International Tables Vol C Tables 4.2.6.8 and 6.1.1.4'
O O 0.0106 0.0060 'International Tables Vol C Tables 4.2.6.8 and 6.1.1.4'
Br Br -0.2901 2.4595 'International Tables Vol C Tables 4.2.6.8 and 6.1.1.4'

loop_
_geom_angle_atom_site_label_1
_geom_angle_atom_site_label_2
_geom_angle_atom_site_label_3
_geom_angle
_geom_angle_site_symmetry_1
_geom_angle_site_symmetry_3
C2 C1 C9 103.44(19) . .
C2 C1 H1A 111.1 . .
C9 C1 H1A 111.1 . .
C2 C1 H1B 111.1 . .
C9 C1 H1B 111.1 . .
H1A C1 H1B 109.0 . .
C3 C2 C10 129.3(3) . .
C3 C2 C1 110.6(2) . .
C10 C2 C1 120.1(2) . .
C2 C3 C4 108.4(2) . .
C2 C3 C1' 129.3(3) . .
C4 C3 C1' 122.0(2) . .
C5 C4 C9 119.1(3) . .
C5 C4 C3 131.2(2) . .
C9 C4 C3 109.7(2) . .
C6 C5 C4 119.6(3) . .
C6 C5 H5 120.2 . .
C4 C5 H5 120.2 . .
C5 C6 C7 120.8(3) . .
C5 C6 H6 119.6 . .
C7 C6 H6 119.6 . .
O3 C7 C8 115.7(3) . .
O3 C7 C6 124.4(3) . .
C8 C7 C6 119.9(3) . .
C9 C8 C7 119.6(2) . .
C9 C8 H8 120.2 . .
C7 C8 H8 120.2 . .
C8 C9 C4 121.0(2) . .
C8 C9 C1 131.2(2) . .
C4 C9 C1 107.8(2) . .
O1 C10 O2 123.0(3) . .
O1 C10 C2 123.3(3) . .
O2 C10 C2 113.6(2) . .
C10 O2 C11 118.41(19) . .
O2 C11 C12 107.2(2) . .
O2 C11 H11A 110.3 . .
C12 C11 H11A 110.3 . .
O2 C11 H11B 110.3 . .
C12 C11 H11B 110.3 . .
H11A C11 H11B 108.5 . .
C11 C12 H12A 109.5 . .
C11 C12 H12B 109.5 . .
H12A C12 H12B 109.5 . .
C11 C12 H12C 109.5 . .
H12A C12 H12C 109.5 . .
H12B C12 H12C 109.5 . .
C7 O3 C13 118.5(2) . .
O3 C13 H13A 109.5 . .
O3 C13 H13B 109.5 . .
H13A C13 H13B 109.5 . .
O3 C13 H13C 109.5 . .
H13A C13 H13C 109.5 . .
H13B C13 H13C 109.5 . .
C2' C1' C6' 118.8(2) . .
C2' C1' C3 120.7(2) . .
C6' C1' C3 120.4(2) . .
C1' C2' C3' 121.8(2) . .
C1' C2' H2' 119.1 . .
C3' C2' H2' 119.1 . .
C2' C3' C4' 117.8(2) . .
C2' C3' H3' 121.1 . .
C4' C3' H3' 121.1 . .
C5' C4' C3' 122.1(2) . .
C5' C4' Br1 120.3(2) . .
C3' C4' Br1 117.6(2) . .
C4' C5' C6' 119.6(2) . .
C4' C5' H5' 120.2 . .
C6' C5' H5' 120.2 . .
C1' C6' C5' 119.9(2) . .
C1' C6' H6' 120.0 . .
C5' C6' H6' 120.0 . .

loop_
_geom_bond_atom_site_label_1
_geom_bond_atom_site_label_2
_geom_bond_distance
_geom_bond_site_symmetry_2
C1 C2 1.502(3) .
C1 C9 1.504(3) .
C1 H1A 0.9700 .
C1 H1B 0.9700 .
C2 C3 1.369(3) .
C2 C10 1.466(3) .
C3 C4 1.451(3) .
C3 C1' 1.479(3) .
C4 C5 1.394(3) .
C4 C9 1.411(3) .
C5 C6 1.382(3) .
C5 H5 0.9300 .
C6 C7 1.394(3) .
C6 H6 0.9300 .
C7 O3 1.360(3) .
C7 C8 1.392(3) .
C8 C9 1.369(3) .
C8 H8 0.9300 .
C10 O1 1.210(2) .
C10 O2 1.330(3) .
O2 C11 1.440(3) .
C11 C12 1.487(3) .
C11 H11A 0.9700 .
C11 H11B 0.9700 .
C12 H12A 0.9600 .
C12 H12B 0.9600 .
C12 H12C 0.9600 .
O3 C13 1.424(2) .
C13 H13A 0.9600 .
C13 H13B 0.9600 .
C13 H13C 0.9600 .
C1' C2' 1.375(3) .
C1' C6' 1.387(3) .
C2' C3' 1.381(3) .
C2' H2' 0.9300 .
C3' C4' 1.382(3) .
C3' H3' 0.9300 .
C4' C5' 1.348(3) .
C4' Br1 1.916(2) .
C5' C6' 1.390(3) .
C5' H5' 0.9300 .
C6' H6' 0.9300 .

loop_
_geom_torsion_atom_site_label_1
_geom_torsion_atom_site_label_2
_geom_torsion_atom_site_label_3
_geom_torsion_atom_site_label_4
_geom_torsion
_geom_torsion_site_symmetry_1
_geom_torsion_site_symmetry_2
_geom_torsion_site_symmetry_3
_geom_torsion_site_symmetry_4
C9 C1 C2 C3 0.0(2) . . . .
C9 C1 C2 C10 179.87(19) . . . .
C10 C2 C3 C4 179.0(2) . . . .
C1 C2 C3 C4 -1.2(3) . . . .
C10 C2 C3 C1' -6.3(4) . . . .
C1 C2 C3 C1' 173.5(2) . . . .
C2 C3 C4 C5 -178.5(2) . . . .
C1' C3 C4 C5 6.3(4) . . . .
C2 C3 C4 C9 1.9(3) . . . .
C1' C3 C4 C9 -173.2(2) . . . .
C9 C4 C5 C6 2.3(3) . . . .
C3 C4 C5 C6 -177.2(2) . . . .
C4 C5 C6 C7 -0.3(4) . . . .
C5 C6 C7 O3 178.7(2) . . . .
C5 C6 C7 C8 -1.4(4) . . . .
O3 C7 C8 C9 -179.0(2) . . . .
C6 C7 C8 C9 1.0(4) . . . .
C7 C8 C9 C4 1.0(4) . . . .
C7 C8 C9 C1 179.5(2) . . . .
C5 C4 C9 C8 -2.6(3) . . . .
C3 C4 C9 C8 177.0(2) . . . .
C5 C4 C9 C1 178.51(19) . . . .
C3 C4 C9 C1 -1.9(3) . . . .
C2 C1 C9 C8 -177.6(3) . . . .
C2 C1 C9 C4 1.1(2) . . . .
C3 C2 C10 O1 176.0(2) . . . .
C1 C2 C10 O1 -3.8(4) . . . .
C3 C2 C10 O2 -4.0(4) . . . .
C1 C2 C10 O2 176.2(2) . . . .
O1 C10 O2 C11 -3.6(4) . . . .
C2 C10 O2 C11 176.44(19) . . . .
C10 O2 C11 C12 -170.4(2) . . . .
C8 C7 O3 C13 178.85(19) . . . .
C6 C7 O3 C13 -1.2(4) . . . .
C2 C3 C1' C2' -60.1(3) . . . .
C4 C3 C1' C2' 113.9(3) . . . .
C2 C3 C1' C6' 125.2(3) . . . .
C4 C3 C1' C6' -60.7(3) . . . .
C6' C1' C2' C3' 0.5(4) . . . .
C3 C1' C2' C3' -174.2(2) . . . .
C1' C2' C3' C4' -0.4(4) . . . .
C2' C3' C4' C5' -0.8(4) . . . .
C2' C3' C4' Br1 177.90(17) . . . .
C3' C4' C5' C6' 1.7(4) . . . .
Br1 C4' C5' C6' -176.91(18) . . . .
C2' C1' C6' C5' 0.4(4) . . . .
C3 C1' C6' C5' 175.2(2) . . . .
C4' C5' C6' C1' -1.5(4) . . . .
